data_2311604
loop_
_publ_author_name
'Talley, Allison'
'Kelley, Annette F.'
'Bond, Marcus R.'

_publ_section_title
;
 Poly[tetrakis(n-propylammonium)
 [octa-\m-chlorido-dichloridotrinickelate(II)]]: a hybrid
 organic-inorganic layer compound in the Cs4Mg3F10 structure type.
;
_journal_coeditor_code FG3235
_journal_issue 'Pt 12'
_journal_name_full 'Acta crystallographica. Section C, Crystal structure communications'
_journal_page_first m395
_journal_page_last 9
_journal_paper_doi 10.1107/S0108270111050116
_journal_volume 67
_journal_year 2011
_chemical_formula_iupac '(C3 H10 N)4 [Ni3 Cl10]'
_chemical_formula_moiety '4(C3 H10 N +), Cl10 Ni3 4-'
_chemical_formula_sum 'C12 H40 Cl10 N4 Ni3'
_chemical_formula_weight 771.09
_chemical_name_systematic
;
Poly[tetrakis(<i>n</i>-propylammonium)
[octa-\m-chlorido-dichloridotrinickelate(II)]]
;
_space_group_crystal_system orthorhombic
_space_group_IT_number 64
_space_group_name_Hall '-C 2ac 2'
_space_group_name_H-M_alt 'C m c e'
_atom_sites_solution_hydrogens geom
_atom_sites_solution_primary direct
_atom_sites_solution_secondary difmap
_audit_conform_dict_name cif_core.dic
_audit_conform_dict_version 2.4
_audit_creation_method 'WinGX routine CIF_UPDATE'
_cell_angle_alpha 90
_cell_angle_beta 90
_cell_angle_gamma 90
_cell_formula_units_Z 4
_cell_length_a 6.91320(10)
_cell_length_b 23.9825(2)
_cell_length_c 17.3695(2)
_cell_measurement_reflns_used 4076
_cell_measurement_temperature 100(2)
_cell_measurement_theta_max 37.036
_cell_measurement_theta_min 0.998
_cell_volume 2879.79(6)
_computing_cell_refinement 'SCALEPACK (Otwinowski & Minor, 1997)'
_computing_data_collection 'COLLECT (Nonius, 1998)'
_computing_data_reduction 'DENZO and SCALEPACK (Otwinowski & Minor, 1997)'
_computing_molecular_graphics 'ORTEP-3 for Windows (Farrugia, 1997)'
_computing_publication_material 'WinGX (Farrugia, 1999)'
_computing_structure_refinement 'SHELXL97 (Sheldrick, 2008)'
_computing_structure_solution 'SIR92 (Altomare <i>et al.</i>, 1993)'
_diffrn_ambient_temperature 100(2)
_diffrn_detector_area_resol_mean 9
_diffrn_measured_fraction_theta_full 0.998
_diffrn_measured_fraction_theta_max 0.998
_diffrn_measurement_device '95mm CCD camera on \k-goniostat'
_diffrn_measurement_device_type 'Nonius KappaCCD area-detector'
_diffrn_measurement_method CCD
_diffrn_radiation_monochromator graphite
_diffrn_radiation_type MoK\a
_diffrn_radiation_wavelength 0.71073
_diffrn_reflns_av_R_equivalents 0.043
_diffrn_reflns_limit_h_max 11
_diffrn_reflns_limit_h_min 0
_diffrn_reflns_limit_k_max 40
_diffrn_reflns_limit_k_min 0
_diffrn_reflns_limit_l_max 29
_diffrn_reflns_limit_l_min 0
_diffrn_reflns_number 3904
_diffrn_reflns_theta_full 36.98
_diffrn_reflns_theta_max 36.98
_diffrn_reflns_theta_min 3.4
_exptl_absorpt_coefficient_mu 2.88
_exptl_absorpt_correction_T_max 0.638
_exptl_absorpt_correction_T_min 0.527
_exptl_absorpt_correction_type multi-scan
_exptl_absorpt_process_details '(DENZO and SCALEPACK; Otwinowski & Minor, 1997)'
_exptl_crystal_colour orange
_exptl_crystal_density_diffrn 1.778
_exptl_crystal_density_method 'not measured'
_exptl_crystal_description prism
_exptl_crystal_F_000 1576
_exptl_crystal_size_max 0.25
_exptl_crystal_size_mid 0.19
_exptl_crystal_size_min 0.16
_refine_diff_density_max 0.703
_refine_diff_density_min -1.100
_refine_ls_extinction_method none
_refine_ls_goodness_of_fit_ref 1.034
_refine_ls_hydrogen_treatment constr
_refine_ls_matrix_type full
_refine_ls_number_parameters 85
_refine_ls_number_reflns 3904
_refine_ls_number_restraints 0
_refine_ls_restrained_S_all 1.034
_refine_ls_R_factor_all 0.0292
_refine_ls_R_factor_gt 0.0231
_refine_ls_shift/su_max 0.001
_refine_ls_shift/su_mean 0.000
_refine_ls_structure_factor_coef Fsqd
_refine_ls_weighting_details 'calc w = 1/[\s^2^(Fo^2^)+(0.0190P)^2^+4.7563P] where P=(Fo^2^+2Fc^2^)/3'
_refine_ls_weighting_scheme calc
_refine_ls_wR_factor_gt 0.0531
_refine_ls_wR_factor_ref 0.0558
_reflns_number_gt 3435
_reflns_number_total 3904
_reflns_threshold_expression I>2\s(I)
_cod_data_source_file fg3235sup1.cif
_cod_data_source_block I_100K
_cod_original_sg_symbol_Hall '-C 2bc 2'
_cod_database_code 2311604

loop_
_space_group_symop_operation_xyz
'x, y, z'
'-x+1/2, -y, z+1/2'
'x, -y, -z'
'-x+1/2, y, -z+1/2'
'x+1/2, y+1/2, z'
'-x+1, -y+1/2, z+1/2'
'x+1/2, -y+1/2, -z'
'-x+1, y+1/2, -z+1/2'
'-x, -y, -z'
'x-1/2, y, -z-1/2'
'-x, y, z'
'x-1/2, -y, z-1/2'
'-x+1/2, -y+1/2, -z'
'x, y+1/2, -z-1/2'
'-x+1/2, y+1/2, z'
'x, -y+1/2, z-1/2'

loop_
_atom_site_type_symbol
_atom_site_label
_atom_site_fract_x
_atom_site_fract_y
_atom_site_fract_z
_atom_site_U_iso_or_equiv
_atom_site_adp_type
_atom_site_calc_flag
_atom_site_refinement_flags
_atom_site_occupancy
_atom_site_symmetry_multiplicity
Ni Ni1 0.0000 0.437029(7) 0.150913(10) 0.01063(4) Uani d S 1 2
Ni Ni2 0.0000 0.5000 0.0000 0.00910(5) Uani d S 1 4
Cl Cl1 0.0000 0.340258(14) 0.16434(2) 0.01974(7) Uani d S 1 2
Cl Cl2 0.2500 0.450502(14) 0.2500 0.01337(6) Uani d S 1 2
Cl Cl3 0.0000 0.536300(13) 0.127854(18) 0.01294(6) Uani d S 1 2
Cl Cl4 0.23670(3) 0.434124(9) 0.046224(13) 0.01319(4) Uani d . 1 1
N N11 0.0000 0.34717(5) 0.34565(7) 0.0158(2) Uani d S 1 2
H H11A 0.0000 0.3555 0.2957 0.024 Uiso calc SR 1 2
H H11B 0.1051 0.3614 0.3677 0.024 Uiso calc PR 0.50 1
H H11C -0.1051 0.3614 0.3677 0.024 Uiso calc PR 0.50 1
C C12 0.0000 0.28585(7) 0.35532(10) 0.0303(4) Uani d S 1 2
H H12A 0.1134 0.2705 0.3301 0.045 Uiso calc PR 0.50 1
H H12B -0.1134 0.2705 0.3301 0.045 Uiso calc PR 0.50 1
C C13 0.0000 0.26829(9) 0.43810(11) 0.0302(4) Uani d S 1 2
H H13A -0.1135 0.2835 0.4634 0.045 Uiso calc PR 0.50 1
H H13B 0.1135 0.2835 0.4634 0.045 Uiso calc PR 0.50 1
C C14 0.0000 0.20519(10) 0.44665(16) 0.0471(7) Uani d S 1 2
H H14A 0.0000 0.1956 0.5003 0.071 Uiso calc SPR 0.50 2
H H14B 0.1134 0.1901 0.4225 0.071 Uiso calc PR 0.25 1
H H14C -0.1134 0.1901 0.4225 0.071 Uiso calc PR 0.25 1
H H14D 0.0000 0.1882 0.3966 0.071 Uiso calc SPR 0.50 2
H H14E -0.1134 0.1938 0.4744 0.071 Uiso calc PR 0.25 1
H H14F 0.1134 0.1938 0.4744 0.071 Uiso calc PR 0.25 1
N N21 0.5000 0.53121(5) 0.12649(8) 0.0192(2) Uani d S 1 2
H H21A 0.5000 0.5019 0.1579 0.029 Uiso calc SPR 0.50 2
H H21B 0.6051 0.5303 0.0969 0.029 Uiso calc PR 0.25 1
H H21C 0.3949 0.5303 0.0969 0.029 Uiso calc PR 0.25 1
H H21D 0.5000 0.5397 0.0766 0.029 Uiso calc SPR 0.50 2
H H21E 0.3949 0.5113 0.1376 0.029 Uiso calc PR 0.25 1
H H21F 0.6051 0.5113 0.1376 0.029 Uiso calc PR 0.25 1
C C22 0.5000 0.58316(8) 0.17255(10) 0.0272(4) Uani d S 1 2
H H22A 0.3866 0.5837 0.2054 0.041 Uiso calc PR 0.50 1
H H22B 0.6134 0.5837 0.2054 0.041 Uiso calc PR 0.50 1
C C23 0.5000 0.63269(9) 0.12407(15) 0.0597(10) Uani d S 1 2
H H23A 0.3865 0.6322 0.0912 0.090 Uiso calc PR 0.50 1
H H23B 0.6135 0.6322 0.0912 0.090 Uiso calc PR 0.50 1
C C24 0.5000 0.68647(10) 0.1726(2) 0.0647(10) Uani d S 1 2
H H24A 0.5000 0.7183 0.1391 0.097 Uiso calc SPR 0.50 2
H H24B 0.6134 0.6873 0.2045 0.097 Uiso calc PR 0.25 1
H H24C 0.3866 0.6873 0.2045 0.097 Uiso calc PR 0.25 1
H H24D 0.5000 0.6770 0.2263 0.097 Uiso calc SPR 0.50 2
H H24E 0.3866 0.7080 0.1609 0.097 Uiso calc PR 0.25 1
H H24F 0.6134 0.7080 0.1609 0.097 Uiso calc PR 0.25 1

loop_
_atom_site_aniso_label
_atom_site_aniso_U_11
_atom_site_aniso_U_22
_atom_site_aniso_U_33
_atom_site_aniso_U_12
_atom_site_aniso_U_13
_atom_site_aniso_U_23
Ni1 0.01414(8) 0.01036(7) 0.00738(7) 0.000 0.000 0.00029(5)
Ni2 0.00843(9) 0.01193(10) 0.00695(9) 0.000 0.000 0.00068(7)
Cl1 0.0368(2) 0.00980(12) 0.01261(13) 0.000 0.000 -0.00047(10)
Cl2 0.01577(13) 0.01483(12) 0.00952(11) 0.000 -0.00253(10) 0.000
Cl3 0.01896(14) 0.01166(12) 0.00820(11) 0.000 0.000 -0.00013(9)
Cl4 0.01282(9) 0.01534(9) 0.01141(8) 0.00329(7) -0.00187(7) -0.00033(7)
N11 0.0194(6) 0.0140(5) 0.0141(5) 0.000 0.000 0.0002(4)
C12 0.0595(14) 0.0144(6) 0.0170(7) 0.000 0.000 0.0016(5)
C13 0.0415(11) 0.0301(9) 0.0190(7) 0.000 0.000 0.0089(6)
C14 0.0729(19) 0.0298(10) 0.0386(12) 0.000 0.000 0.0196(9)
N21 0.0260(6) 0.0135(5) 0.0181(6) 0.000 0.000 -0.0010(4)
C22 0.0464(11) 0.0197(7) 0.0155(6) 0.000 0.000 -0.0039(5)
C23 0.132(3) 0.0158(8) 0.0317(11) 0.000 0.000 -0.0006(8)
C24 0.115(3) 0.0171(9) 0.0617(18) 0.000 0.000 -0.0122(10)

loop_
_atom_type_symbol
_atom_type_description
_atom_type_scat_dispersion_real
_atom_type_scat_dispersion_imag
_atom_type_scat_source
C C 0.003 0.002 'International Tables Vol C Tables 4.2.6.8 and 6.1.1.4'
H H 0 0 'International Tables Vol C Tables 4.2.6.8 and 6.1.1.4'
Cl Cl 0.148 0.159 'International Tables Vol C Tables 4.2.6.8 and 6.1.1.4'
N N 0.006 0.003 'International Tables Vol C Tables 4.2.6.8 and 6.1.1.4'
Ni Ni 0.339 1.112 'International Tables Vol C Tables 4.2.6.8 and 6.1.1.4'

loop_
_geom_angle_atom_site_label_1
_geom_angle_atom_site_label_2
_geom_angle_atom_site_label_3
_geom_angle_site_symmetry_3
_geom_angle
_geom_angle_publ_flag
Cl1 Ni1 Cl2 . 93.482(11) y
Cl1 Ni1 Cl3 . 176.187(14) y
Cl1 Ni1 Cl4 . 92.633(10) y
Cl2 Ni1 Cl2 11 89.247(6) y
Cl2 Ni1 Cl3 . 89.230(10) y
Cl2 Ni1 Cl4 . 93.084(6) y
Cl2 Ni1 Cl4 11 173.311(11) y
Cl3 Ni1 Cl4 . 84.537(9) y
Cl4 Ni1 Cl4 11 83.927(12) y
Cl3 Ni2 Cl4 . 85.937(8) y
Cl4 Ni2 Cl4 3_565 94.563(12) y
Ni1 Cl2 Ni1 10_656 164.908(17) y
Ni2 Cl3 Ni1 . 78.144(10) y
Ni2 Cl4 Ni1 . 77.001(8) y
C12 N11 H11A . 109.5 ?
C12 N11 H11B . 109.5 ?
H11A N11 H11B . 109.5 ?
C12 N11 H11C . 109.5 ?
H11A N11 H11C . 109.5 ?
H11B N11 H11C . 109.5 ?
N11 C12 C13 . 112.85(15) ?
N11 C12 H12A . 109.0 ?
C13 C12 H12A . 109.0 ?
N11 C12 H12B . 109.0 ?
C13 C12 H12B . 109.0 ?
H12A C12 H12B . 107.8 ?
C12 C13 C14 . 111.94(18) ?
C12 C13 H13A . 109.2 ?
C14 C13 H13A . 109.2 ?
C12 C13 H13B . 109.2 ?
C14 C13 H13B . 109.2 ?
H13A C13 H13B . 107.9 ?
C13 C14 H14A . 109.5 ?
C13 C14 H14B . 109.5 ?
H14A C14 H14B . 109.5 ?
C13 C14 H14C . 109.5 ?
H14A C14 H14C . 109.5 ?
H14B C14 H14C . 109.5 ?
C13 C14 H14D . 109.5 ?
C13 C14 H14E . 109.5 ?
H14D C14 H14E . 109.5 ?
C13 C14 H14F . 109.5 ?
H14D C14 H14F . 109.5 ?
H14E C14 H14F . 109.5 ?
C22 N21 H21A . 109.5 ?
C22 N21 H21B . 109.5 ?
H21A N21 H21B . 109.5 ?
C22 N21 H21C . 109.5 ?
H21A N21 H21C . 109.5 ?
H21B N21 H21C . 109.5 ?
C22 N21 H21D . 109.5 ?
C22 N21 H21E . 109.5 ?
H21D N21 H21E . 109.5 ?
C22 N21 H21F . 109.5 ?
H21D N21 H21F . 109.5 ?
H21E N21 H21F . 109.5 ?
C23 C22 N21 . 111.96(16) ?
C23 C22 H22A . 109.2 ?
N21 C22 H22A . 109.2 ?
C23 C22 H22B . 109.2 ?
N21 C22 H22B . 109.2 ?
H22A C22 H22B . 107.9 ?
C22 C23 C24 . 111.5(2) ?
C22 C23 H23A . 109.3 ?
C24 C23 H23A . 109.3 ?
C22 C23 H23B . 109.3 ?
C24 C23 H23B . 109.3 ?
H23A C23 H23B . 108.0 ?
C23 C24 H24A . 109.5 ?
C23 C24 H24B . 109.5 ?
H24A C24 H24B . 109.5 ?
C23 C24 H24C . 109.5 ?
H24A C24 H24C . 109.5 ?
H24B C24 H24C . 109.5 ?
C23 C24 H24D . 109.5 ?
C23 C24 H24E . 109.5 ?
H24D C24 H24E . 109.5 ?
C23 C24 H24F . 109.5 ?
H24D C24 H24F . 109.5 ?
H24E C24 H24F . 109.5 ?

loop_
_geom_bond_atom_site_label_1
_geom_bond_atom_site_label_2
_geom_bond_distance
_geom_bond_publ_flag
Ni1 Cl1 2.3325(4) y
Ni1 Cl2 2.46040(13) y
Ni1 Cl3 2.4142(4) y
Ni1 Cl4 2.4473(3) y
Ni2 Cl3 2.3853(3) y
Ni2 Cl4 2.4121(2) y
N11 C12 1.480(2) ?
N11 H11A 0.8900 ?
N11 H11B 0.8900 ?
N11 H11C 0.8900 ?
C12 C13 1.498(2) ?
C12 H12A 0.9700 ?
C12 H12B 0.9700 ?
C13 C14 1.520(3) ?
C13 H13A 0.9700 ?
C13 H13B 0.9700 ?
C14 H14A 0.9600 ?
C14 H14B 0.9600 ?
C14 H14C 0.9600 ?
C14 H14D 0.9600 ?
C14 H14E 0.9600 ?
C14 H14F 0.9600 ?
N21 C22 1.481(2) ?
N21 H21A 0.8900 ?
N21 H21B 0.8900 ?
N21 H21C 0.8900 ?
N21 H21D 0.8900 ?
N21 H21E 0.8900 ?
N21 H21F 0.8900 ?
C22 C23 1.456(3) ?
C22 H22A 0.9700 ?
C22 H22B 0.9700 ?
C23 C24 1.541(3) ?
C23 H23A 0.9700 ?
C23 H23B 0.9700 ?
C24 H24A 0.9600 ?
C24 H24B 0.9600 ?
C24 H24C 0.9600 ?
C24 H24D 0.9600 ?
C24 H24E 0.9600 ?
C24 H24F 0.9600 ?

loop_
_geom_hbond_atom_site_label_D
_geom_hbond_atom_site_label_H
_geom_hbond_atom_site_label_A
_geom_hbond_site_symmetry_A
_geom_hbond_distance_DH
_geom_hbond_distance_HA
_geom_hbond_distance_DA
_geom_hbond_angle_DHA
_geom_hbond_publ_flag
N11 H11A Cl1 1_555 0.890 2.311 3.1536(13) 157.96 yes
N11 H11B Cl4 4_555 0.890 2.543 3.3451(10) 150.19 yes
